data_7052050
loop_
_publ_author_name
'Reinaldo Atencio'
'Alexander Brice\~no'
'Pedro Silva'
'Jos\'e A. Rodr\'iguez'
'Jonathan C. Hanson'

_publ_section_title
;
 Sequential transformations in assemblies based on octamolybdate
 clusters and 1,2-bis(4-pyridyl)ethane
;
_journal_issue 1
_journal_name_full 'New Journal of Chemistry'
_journal_page_first 33
_journal_paper_doi 10.1039/b603996k
_journal_volume 31
_journal_year 2007
_chemical_compound_source Synthesis
_chemical_formula_moiety 'Mo4 O13, C12 H14 N2'
_chemical_formula_sum 'C12 H14 Mo4 N2 O13'
_chemical_formula_weight 778.01
_chemical_name_systematic
;
?
;
_space_group_IT_number 14
_symmetry_cell_setting monoclinic
_symmetry_space_group_name_Hall '-P 2yn'
_symmetry_space_group_name_H-M 'P 1 21/n 1'
_atom_sites_solution_hydrogens geom
_atom_sites_solution_primary direct
_atom_sites_solution_secondary difmap
_audit_creation_method SHELXL-97
_cell_angle_alpha 90.00
_cell_angle_beta 100.614(13)
_cell_angle_gamma 90.00
_cell_formula_units_Z 4
_cell_length_a 9.6894(17)
_cell_length_b 13.447(3)
_cell_length_c 15.341(2)
_cell_measurement_reflns_used 25
_cell_measurement_temperature 273(2)
_cell_measurement_theta_max 39.01
_cell_measurement_theta_min 13.20
_cell_volume 1964.6(6)
_computing_cell_refinement
;
MSC/AFC, Diffractometer Control Software (Molecular
Structure Corporation, 1993a)
;
_computing_data_collection
;
MSC/AFC, Diffractometer Control Software (Molecular
Structure Corporation, 1993a)
;
_computing_data_reduction
;
TEXSAN, (Molecular Structure Corporation, 1993a)
;
_computing_molecular_graphics 'SHELXTL (Siemens, 1997)'
_computing_publication_material 'SHELXL-97 (Sheldrick, 1997)'
_computing_structure_refinement 'SHELXL-97 (Sheldrick, 1997)'
_computing_structure_solution 'SHELXLTL-NT V5.1 (Bruker AXS, 1998)'
_diffrn_ambient_temperature 273(2)
_diffrn_measured_fraction_theta_full 1.000
_diffrn_measured_fraction_theta_max 1.000
_diffrn_measurement_device_type 'Rigaku AFC7S'
_diffrn_measurement_method '\w-2\q scans'
_diffrn_radiation_monochromator graphite
_diffrn_radiation_source 'Normal-focus sealed tube'
_diffrn_radiation_type MoK\a
_diffrn_radiation_wavelength 0.71073
_diffrn_reflns_av_R_equivalents 0.0168
_diffrn_reflns_av_sigmaI/netI 0.0255
_diffrn_reflns_limit_h_max 11
_diffrn_reflns_limit_h_min 0
_diffrn_reflns_limit_k_max 15
_diffrn_reflns_limit_k_min 0
_diffrn_reflns_limit_l_max 17
_diffrn_reflns_limit_l_min -18
_diffrn_reflns_number 3672
_diffrn_reflns_theta_full 24.98
_diffrn_reflns_theta_max 24.98
_diffrn_reflns_theta_min 2.03
_diffrn_standards_decay_% 0
_diffrn_standards_interval_count 150
_diffrn_standards_number 3
_exptl_absorpt_coefficient_mu 2.567
_exptl_absorpt_correction_T_max 0.7834
_exptl_absorpt_correction_T_min 0.3601
_exptl_absorpt_correction_type psi-scan
_exptl_absorpt_process_details '(North et al.,1968)'
_exptl_crystal_colour Colorless
_exptl_crystal_density_diffrn 2.630
_exptl_crystal_density_method 'not measured'
_exptl_crystal_description prism
_exptl_crystal_F_000 1488
_exptl_crystal_size_max 0.50
_exptl_crystal_size_mid 0.32
_exptl_crystal_size_min 0.10
_refine_diff_density_max 1.557
_refine_diff_density_min -0.816
_refine_diff_density_rms 0.217
_refine_ls_extinction_method none
_refine_ls_goodness_of_fit_ref 1.067
_refine_ls_hydrogen_treatment constr
_refine_ls_matrix_type full
_refine_ls_number_parameters 280
_refine_ls_number_reflns 3457
_refine_ls_number_restraints 1
_refine_ls_restrained_S_all 1.070
_refine_ls_R_factor_all 0.0510
_refine_ls_R_factor_gt 0.0382
_refine_ls_shift/su_max 0.000
_refine_ls_shift/su_mean 0.000
_refine_ls_structure_factor_coef Fsqd
_refine_ls_weighting_details 'calc w=1/[\s^2^(Fo^2^)+(0.0655P)^2^+1.5687P] where P=(Fo^2^+2Fc^2^)/3'
_refine_ls_weighting_scheme calc
_refine_ls_wR_factor_gt 0.0939
_refine_ls_wR_factor_ref 0.1009
_reflns_number_gt 2821
_reflns_number_total 3457
_reflns_threshold_expression >2sigma(I)
_cod_data_source_file b603996k.txt
_cod_data_source_block p21n-p
_cod_depositor_comments
;
The following automatic conversions were performed:
'_symmetry_cell_setting' value 'Monoclinic' changed to 'monoclinic'
according to '/home/saulius/struct/CIF-dictionaries/cif_core.dic'
dictionary named 'cif_core.dic' version 2.4.1 from
2010-06-29.

'_exptl_absorpt_correction_type' value 'Psi-scan' changed to
'psi-scan' according to
'/home/saulius/struct/CIF-dictionaries/cif_core.dic' dictionary named
'cif_core.dic' version 2.4.1 from 2010-06-29.

Automatic conversion script
Id: cif_fix_enum 1527 2010-12-29 10:47:43Z saulius 
;
_cod_original_cell_volume 1964.7(7)
_cod_original_sg_symbol_H-M P21/n
_cod_database_code 7052050

loop_
_symmetry_equiv_pos_as_xyz
'x, y, z'
'-x+1/2, y+1/2, -z+1/2'
'-x, -y, -z'
'x-1/2, -y-1/2, z-1/2'

loop_
_atom_site_label
_atom_site_type_symbol
_atom_site_fract_x
_atom_site_fract_y
_atom_site_fract_z
_atom_site_U_iso_or_equiv
_atom_site_adp_type
_atom_site_occupancy
_atom_site_symmetry_multiplicity
_atom_site_calc_flag
_atom_site_refinement_flags
_atom_site_disorder_assembly
_atom_site_disorder_group
Mo1 Mo 0.69940(5) 0.60472(4) 0.51664(3) 0.01667(15) Uani 1 1 d . . .
Mo2 Mo 0.68374(5) 0.35456(4) 0.55795(3) 0.01801(16) Uani 1 1 d . . .
Mo3 Mo 0.91991(5) 0.67976(4) 0.39366(3) 0.01794(16) Uani 1 1 d . . .
Mo4 Mo 1.10946(5) 0.57687(4) 0.57502(3) 0.01632(15) Uani 1 1 d . . .
O5 O 0.9125(4) 0.5789(3) 0.5136(3) 0.0204(9) Uani 1 1 d . . .
O6 O 0.7075(4) 0.4492(3) 0.4438(3) 0.0186(9) Uani 1 1 d . . .
O7 O 1.1128(4) 0.6318(3) 0.4422(3) 0.0201(9) Uani 1 1 d . . .
O8 O 0.5120(4) 0.6031(3) 0.4709(3) 0.0223(10) Uani 1 1 d . . .
O9 O 0.7285(4) 0.6545(3) 0.3968(3) 0.0203(9) Uani 1 1 d . . .
O10 O 0.7083(4) 0.5142(3) 0.6032(3) 0.0200(9) Uani 1 1 d . . .
O11 O 0.6573(5) 0.2464(4) 0.5014(3) 0.0353(12) Uani 1 1 d . . .
O12 O 1.1217(5) 0.6855(3) 0.6315(3) 0.0281(11) Uani 1 1 d . . .
O13 O 0.9436(5) 0.7910(3) 0.4482(3) 0.0284(10) Uani 1 1 d . . .
O14 O 0.7230(5) 0.7114(3) 0.5755(3) 0.0293(11) Uani 1 1 d . . .
O15 O 0.9250(5) 0.7088(4) 0.2864(3) 0.0313(11) Uani 1 1 d . . .
O16 O 0.6982(5) 0.3213(4) 0.6662(3) 0.0326(11) Uani 1 1 d . . .
O17 O 0.9058(4) 0.5140(3) 0.3457(3) 0.0209(9) Uani 1 1 d . . .
N18 N 0.6145(6) 0.0210(5) 0.7355(4) 0.0333(15) Uani 1 1 d . . .
H18A H 0.6840 0.0152 0.7790 0.040 Uiso 1 1 calc R . .
N19 N -0.0709(7) 0.0269(5) 0.2312(4) 0.0412(17) Uani 1 1 d . . .
H19A H -0.1274 0.0376 0.1819 0.049 Uiso 1 1 calc R . .
C20 C 0.5654(8) -0.0604(6) 0.6909(5) 0.0358(17) Uani 1 1 d . . .
H20A H 0.6054 -0.1220 0.7075 0.043 Uiso 1 1 calc R . .
C21 C 0.4548(8) -0.0533(5) 0.6198(5) 0.0357(18) Uani 1 1 d . . .
H21A H 0.4193 -0.1098 0.5885 0.043 Uiso 1 1 calc R . .
C22 C -0.0497(9) 0.0992(6) 0.2913(5) 0.047(2) Uani 1 1 d . . .
H22A H -0.0971 0.1593 0.2800 0.056 Uiso 1 1 calc R . .
C23 C 0.5603(8) 0.1107(6) 0.7155(5) 0.0390(19) Uani 1 1 d . . .
H23A H 0.5950 0.1655 0.7496 0.047 Uiso 1 1 calc R . .
C24 C 0.0825(8) -0.0788(5) 0.3216(5) 0.0324(16) Uani 1 1 d . . .
H24A H 0.1257 -0.1406 0.3316 0.039 Uiso 1 1 calc R . .
C25 C 0.3977(7) 0.0400(5) 0.5959(5) 0.0327(16) Uani 1 1 d . . .
C26 C 0.1109(7) -0.0045(5) 0.3862(5) 0.0325(16) Uani 1 1 d . . .
C27 C -0.0083(8) -0.0612(6) 0.2443(5) 0.0384(18) Uani 1 1 d . . .
H27A H -0.0262 -0.1103 0.2010 0.046 Uiso 1 1 calc R . .
C28 C 0.2808(8) 0.0572(5) 0.5189(5) 0.043(2) Uani 1 1 d D . .
H28A H 0.2065 0.0919 0.5412 0.052 Uiso 1 1 calc R . .
H28B H 0.3154 0.1022 0.4785 0.052 Uiso 1 1 calc R . .
C29 C 0.0410(9) 0.0856(6) 0.3693(5) 0.046(2) Uani 1 1 d . . .
H29A H 0.0562 0.1364 0.4111 0.056 Uiso 1 1 calc R . .
C30 C 0.4527(8) 0.1221(6) 0.6440(5) 0.0363(17) Uani 1 1 d . . .
H30A H 0.4171 0.1851 0.6282 0.044 Uiso 1 1 calc R . .
C31 C 0.2177(9) -0.0267(6) 0.4676(5) 0.048(2) Uani 1 1 d D . .
H31A H 0.1735 -0.0684 0.5062 0.058 Uiso 1 1 calc R . .
H31B H 0.2924 -0.0654 0.4499 0.058 Uiso 1 1 calc R . .

loop_
_atom_site_aniso_label
_atom_site_aniso_U_11
_atom_site_aniso_U_22
_atom_site_aniso_U_33
_atom_site_aniso_U_23
_atom_site_aniso_U_13
_atom_site_aniso_U_12
Mo1 0.0135(3) 0.0162(3) 0.0192(3) -0.0004(2) 0.0003(2) 0.00013(19)
Mo2 0.0139(3) 0.0166(3) 0.0223(3) 0.0023(2) 0.0001(2) -0.0003(2)
Mo3 0.0152(3) 0.0169(3) 0.0205(3) 0.0033(2) 0.0001(2) 0.0007(2)
Mo4 0.0139(3) 0.0167(3) 0.0169(3) -0.0006(2) -0.0010(2) 0.0010(2)
O5 0.012(2) 0.023(2) 0.024(2) 0.0045(18) -0.0013(17) 0.0013(17)
O6 0.015(2) 0.019(2) 0.020(2) -0.0018(17) 0.0004(17) -0.0005(17)
O7 0.014(2) 0.020(2) 0.025(2) 0.0006(18) 0.0009(17) 0.0029(17)
O8 0.018(2) 0.027(2) 0.021(2) 0.0082(18) 0.0023(18) 0.0004(18)
O9 0.015(2) 0.019(2) 0.025(2) 0.0063(18) 0.0008(18) 0.0010(17)
O10 0.018(2) 0.022(2) 0.020(2) 0.0005(18) 0.0008(17) 0.0005(17)
O11 0.033(3) 0.024(3) 0.046(3) -0.008(2) 0.000(2) -0.004(2)
O12 0.028(2) 0.026(3) 0.029(3) -0.008(2) 0.001(2) -0.001(2)
O13 0.028(3) 0.024(2) 0.033(3) -0.003(2) 0.004(2) 0.000(2)
O14 0.032(3) 0.019(2) 0.036(3) -0.007(2) 0.006(2) -0.002(2)
O15 0.039(3) 0.031(3) 0.024(2) 0.006(2) 0.006(2) 0.002(2)
O16 0.033(3) 0.036(3) 0.026(3) 0.008(2) -0.001(2) -0.002(2)
O17 0.021(2) 0.021(2) 0.019(2) 0.0024(18) 0.0013(17) 0.0021(18)
N18 0.023(3) 0.052(4) 0.021(3) 0.010(3) -0.007(2) -0.007(3)
N19 0.037(4) 0.052(4) 0.028(3) 0.007(3) -0.012(3) -0.005(3)
C20 0.035(4) 0.039(4) 0.029(4) 0.009(3) -0.003(3) 0.000(3)
C21 0.045(4) 0.028(4) 0.029(4) -0.003(3) -0.008(3) 0.003(3)
C22 0.051(5) 0.039(5) 0.043(5) 0.005(4) -0.009(4) 0.014(4)
C23 0.036(4) 0.048(5) 0.030(4) -0.008(4) -0.001(3) -0.008(4)
C24 0.034(4) 0.029(4) 0.031(4) 0.005(3) 0.000(3) -0.008(3)
C25 0.030(4) 0.036(4) 0.029(4) 0.001(3) -0.002(3) 0.002(3)
C26 0.033(4) 0.031(4) 0.027(4) 0.001(3) -0.011(3) -0.002(3)
C27 0.044(5) 0.039(5) 0.031(4) -0.006(3) 0.004(3) -0.012(4)
C28 0.037(4) 0.039(5) 0.046(5) -0.002(4) -0.011(4) 0.006(4)
C29 0.057(5) 0.039(4) 0.032(4) -0.009(3) -0.017(4) 0.014(4)
C30 0.040(4) 0.026(4) 0.040(4) -0.001(3) 0.001(3) 0.002(3)
C31 0.049(5) 0.050(5) 0.038(4) 0.007(4) -0.012(4) -0.002(4)

loop_
_atom_type_symbol
_atom_type_description
_atom_type_scat_dispersion_real
_atom_type_scat_dispersion_imag
_atom_type_scat_source
Mo Mo -1.6832 0.6857 'International Tables Vol C Tables 4.2.6.8 and 6.1.1.4'
C C 0.0033 0.0016 'International Tables Vol C Tables 4.2.6.8 and 6.1.1.4'
H H 0.0000 0.0000 'International Tables Vol C Tables 4.2.6.8 and 6.1.1.4'
N N 0.0061 0.0033 'International Tables Vol C Tables 4.2.6.8 and 6.1.1.4'
O O 0.0106 0.0060 'International Tables Vol C Tables 4.2.6.8 and 6.1.1.4'

loop_
_geom_angle_atom_site_label_1
_geom_angle_atom_site_label_2
_geom_angle_atom_site_label_3
_geom_angle
_geom_angle_site_symmetry_1
_geom_angle_site_symmetry_3
_geom_angle_publ_flag
O14 Mo1 O10 101.4(2) . . ?
O14 Mo1 O8 104.1(2) . . ?
O10 Mo1 O8 100.70(19) . . ?
O14 Mo1 O9 100.2(2) . . ?
O10 Mo1 O9 154.43(18) . . ?
O8 Mo1 O9 87.14(17) . . ?
O14 Mo1 O5 96.6(2) . . ?
O10 Mo1 O5 89.47(17) . . ?
O8 Mo1 O5 154.48(19) . . ?
O9 Mo1 O5 74.51(16) . . ?
O14 Mo1 O6 170.14(19) . . ?
O10 Mo1 O6 75.52(17) . . ?
O8 Mo1 O6 85.73(17) . . ?
O9 Mo1 O6 80.91(16) . . ?
O5 Mo1 O6 74.14(15) . . ?
O11 Mo2 O16 104.6(2) . . ?
O11 Mo2 O8 94.9(2) . 3_666 ?
O16 Mo2 O8 101.6(2) . 3_666 ?
O11 Mo2 O7 97.8(2) . 3_766 ?
O16 Mo2 O7 97.0(2) . 3_766 ?
O8 Mo2 O7 153.99(18) 3_666 3_766 ?
O11 Mo2 O6 96.7(2) . . ?
O16 Mo2 O6 157.4(2) . . ?
O8 Mo2 O6 83.74(16) 3_666 . ?
O7 Mo2 O6 72.34(16) 3_766 . ?
O11 Mo2 O10 167.3(2) . . ?
O16 Mo2 O10 88.0(2) . . ?
O8 Mo2 O10 80.52(17) 3_666 . ?
O7 Mo2 O10 82.14(16) 3_766 . ?
O6 Mo2 O10 71.07(15) . . ?
O15 Mo3 O13 104.4(2) . . ?
O15 Mo3 O9 105.6(2) . . ?
O13 Mo3 O9 100.8(2) . . ?
O15 Mo3 O7 104.1(2) . . ?
O13 Mo3 O7 93.9(2) . . ?
O9 Mo3 O7 142.13(18) . . ?
O15 Mo3 O5 157.1(2) . . ?
O13 Mo3 O5 98.36(19) . . ?
O9 Mo3 O5 72.46(16) . . ?
O7 Mo3 O5 70.99(16) . . ?
O15 Mo3 O17 85.69(19) . . ?
O13 Mo3 O17 168.86(18) . . ?
O9 Mo3 O17 80.61(16) . . ?
O7 Mo3 O17 78.76(16) . . ?
O5 Mo3 O17 71.41(15) . . ?
O12 Mo4 O17 104.7(2) . 3_766 ?
O12 Mo4 O6 105.1(2) . 3_766 ?
O17 Mo4 O6 100.32(19) 3_766 3_766 ?
O12 Mo4 O5 101.8(2) . . ?
O17 Mo4 O5 98.26(18) 3_766 . ?
O6 Mo4 O5 141.99(18) 3_766 . ?
O12 Mo4 O7 100.1(2) . . ?
O17 Mo4 O7 155.07(18) 3_766 . ?
O6 Mo4 O7 75.06(16) 3_766 . ?
O5 Mo4 O7 74.15(16) . . ?
O12 Mo4 O5 177.65(19) . 3_766 ?
O17 Mo4 O5 77.40(17) 3_766 3_766 ?
O6 Mo4 O5 75.33(16) 3_766 3_766 ?
O5 Mo4 O5 76.81(17) . 3_766 ?
O7 Mo4 O5 77.75(15) . 3_766 ?
Mo4 O5 Mo1 149.5(2) . . ?
Mo4 O5 Mo3 102.77(18) . . ?
Mo1 O5 Mo3 95.50(15) . . ?
Mo4 O5 Mo4 103.19(17) . 3_766 ?
Mo1 O5 Mo4 99.56(16) . 3_766 ?
Mo3 O5 Mo4 94.11(15) . 3_766 ?
Mo4 O6 Mo2 104.65(18) 3_766 . ?
Mo4 O6 Mo1 110.47(18) 3_766 . ?
Mo2 O6 Mo1 96.70(15) . . ?
Mo2 O7 Mo3 146.8(2) 3_766 . ?
Mo2 O7 Mo4 102.67(17) 3_766 . ?
Mo3 O7 Mo4 106.62(19) . . ?
Mo1 O8 Mo2 160.4(3) . 3_666 ?
Mo3 O9 Mo1 112.53(19) . . ?
Mo1 O10 Mo2 115.5(2) . . ?
Mo4 O17 Mo3 117.0(2) 3_766 . ?
C23 N18 C20 122.6(6) . . ?
C23 N18 H18A 118.7 . . ?
C20 N18 H18A 118.7 . . ?
C27 N19 C22 122.6(6) . . ?
C27 N19 H19A 118.7 . . ?
C22 N19 H19A 118.7 . . ?
N18 C20 C21 120.0(7) . . ?
N18 C20 H20A 120.0 . . ?
C21 C20 H20A 120.0 . . ?
C20 C21 C25 118.8(7) . . ?
C20 C21 H21A 120.6 . . ?
C25 C21 H21A 120.6 . . ?
N19 C22 C29 120.3(7) . . ?
N19 C22 H22A 119.9 . . ?
C29 C22 H22A 119.9 . . ?
N18 C23 C30 119.7(7) . . ?
N18 C23 H23A 120.2 . . ?
C30 C23 H23A 120.2 . . ?
C27 C24 C26 120.3(7) . . ?
C27 C24 H24A 119.9 . . ?
C26 C24 H24A 119.9 . . ?
C30 C25 C21 119.0(6) . . ?
C30 C25 C28 117.4(6) . . ?
C21 C25 C28 123.6(6) . . ?
C29 C26 C24 117.8(6) . . ?
C29 C26 C31 124.6(7) . . ?
C24 C26 C31 117.6(7) . . ?
N19 C27 C24 119.4(7) . . ?
N19 C27 H27A 120.3 . . ?
C24 C27 H27A 120.3 . . ?
C31 C28 C25 119.4(7) . . ?
C31 C28 H28A 107.5 . . ?
C25 C28 H28A 107.5 . . ?
C31 C28 H28B 107.5 . . ?
C25 C28 H28B 107.5 . . ?
H28A C28 H28B 107.0 . . ?
C22 C29 C26 119.7(7) . . ?
C22 C29 H29A 120.2 . . ?
C26 C29 H29A 120.2 . . ?
C23 C30 C25 119.9(7) . . ?
C23 C30 H30A 120.0 . . ?
C25 C30 H30A 120.0 . . ?
C28 C31 C26 117.2(7) . . ?
C28 C31 H31A 108.0 . . ?
C26 C31 H31A 108.0 . . ?
C28 C31 H31B 108.0 . . ?
C26 C31 H31B 108.0 . . ?
H31A C31 H31B 107.3 . . ?

loop_
_geom_bond_atom_site_label_1
_geom_bond_atom_site_label_2
_geom_bond_distance
_geom_bond_site_symmetry_2
_geom_bond_publ_flag
Mo1 O14 1.688(4) . ?
Mo1 O10 1.792(4) . ?
Mo1 O8 1.822(4) . ?
Mo1 O9 2.024(4) . ?
Mo1 O5 2.103(4) . ?
Mo1 O6 2.379(4) . ?
Mo2 O11 1.689(5) . ?
Mo2 O16 1.700(5) . ?
Mo2 O8 1.951(4) 3_666 ?
Mo2 O7 1.980(4) 3_766 ?
Mo2 O6 2.211(4) . ?
Mo2 O10 2.255(4) . ?
Mo3 O15 1.700(5) . ?
Mo3 O13 1.708(5) . ?
Mo3 O9 1.895(4) . ?
Mo3 O7 1.988(4) . ?
Mo3 O5 2.298(4) . ?
Mo3 O17 2.343(4) . ?
Mo4 O12 1.691(4) . ?
Mo4 O17 1.749(4) 3_766 ?
Mo4 O6 1.881(4) 3_766 ?
Mo4 O5 1.967(4) . ?
Mo4 O7 2.173(4) . ?
Mo4 O5 2.485(4) 3_766 ?
O5 Mo4 2.485(4) 3_766 ?
O6 Mo4 1.881(4) 3_766 ?
O7 Mo2 1.980(4) 3_766 ?
O8 Mo2 1.951(4) 3_666 ?
O17 Mo4 1.749(4) 3_766 ?
N18 C23 1.329(10) . ?
N18 C20 1.331(10) . ?
N18 H18A 0.8600 . ?
N19 C27 1.330(10) . ?
N19 C22 1.330(10) . ?
N19 H19A 0.8600 . ?
C20 C21 1.385(10) . ?
C20 H20A 0.9300 . ?
C21 C25 1.393(10) . ?
C21 H21A 0.9300 . ?
C22 C29 1.360(10) . ?
C22 H22A 0.9300 . ?
C23 C30 1.375(10) . ?
C23 H23A 0.9300 . ?
C24 C27 1.361(10) . ?
C24 C26 1.398(10) . ?
C24 H24A 0.9300 . ?
C25 C30 1.380(10) . ?
C25 C28 1.496(9) . ?
C26 C29 1.389(10) . ?
C26 C31 1.498(9) . ?
C27 H27A 0.9300 . ?
C28 C31 1.445(8) . ?
C28 H28A 0.9700 . ?
C28 H28B 0.9700 . ?
C29 H29A 0.9300 . ?
C30 H30A 0.9300 . ?
C31 H31A 0.9700 . ?
C31 H31B 0.9700 . ?
